data_2019335
loop_
_publ_author_name
'Dittrich, B.'
'Strumpel, M.'
'Sch\"afer, M.'
'Spackman, M. A.'
'Korits\'anszky, T.'

_publ_section_title
;
 Invarioms for improved absolute structure determination of light-atom
 crystal structures
;
_journal_coeditor_code CN5008
_journal_issue 3
_journal_name_full 'Acta Crystallographica Section A Foundations of Crystallography'
_journal_page_first 217
_journal_page_last 223
_journal_paper_doi 10.1107/S0108767306010336
_journal_volume 62
_journal_year 2006
_chemical_formula_sum 'C24 H36 O3'
_chemical_formula_weight 372.53
_chemical_name_systematic
;
 Z-17alpha-Propenyl-3,3-trimethylenedioxy-estr-5(10)-ene-17-ole
;
_space_group_IT_number 19
_symmetry_cell_setting orthorhombic
_symmetry_space_group_name_Hall 'P 2ac 2ab'
_symmetry_space_group_name_H-M 'P 21 21 21'
_audit_conform_dict_name cif_core.dic
_audit_conform_dict_version 2.2
_audit_creation_method 'XD routine XDCIF'
_cell_angle_alpha 90.00
_cell_angle_beta 90.00
_cell_angle_gamma 90.00
_cell_formula_units_Z 4
_cell_length_a 7.7228(4)
_cell_length_b 14.2576(8)
_cell_length_c 18.7153(10)
_cell_measurement_reflns_used 2693
_cell_measurement_temperature 100(2)
_cell_measurement_theta_max 58.71
_cell_measurement_theta_min 3.90
_cell_volume 2060.72(19)
_computing_cell_refinement 'Bruker SMART'
_computing_data_collection 'Bruker SMART'
_computing_data_reduction 'Bruker SAINT'
_computing_molecular_graphics 'Koritsanszky et al, (2003)'
_computing_publication_material 'Koritsanszky et al, (2003)'
_computing_structure_refinement 'Koritsanszky et al, (2003)'
_computing_structure_solution 'SHELXS-97 (Sheldrick, 1990)'
_diffrn_ambient_temperature 100(2)
_diffrn_measurement_device_type CCD
_diffrn_measurement_method 'phi and omega scans'
_diffrn_radiation_monochromator mirror
_diffrn_radiation_source 'rotating anode'
_diffrn_radiation_type CuK\a
_diffrn_radiation_wavelength 1.54178
_diffrn_reflns_av_R_equivalents 0.0748
_diffrn_reflns_av_sigmaI/netI 0.0542
_diffrn_reflns_limit_h_max 8
_diffrn_reflns_limit_h_min -8
_diffrn_reflns_limit_k_max 16
_diffrn_reflns_limit_k_min 0
_diffrn_reflns_limit_l_max 22
_diffrn_reflns_limit_l_min 0
_diffrn_reflns_number 3729
_diffrn_reflns_theta_max 69.97
_diffrn_reflns_theta_min 3.90
_exptl_absorpt_coefficient_mu 0.600
_exptl_absorpt_correction_T_max 0.9424
_exptl_absorpt_correction_T_min 0.8644
_exptl_absorpt_correction_type none
_exptl_absorpt_process_details semiempirical
_exptl_crystal_colour colorless
_exptl_crystal_density_diffrn 1.201
_exptl_crystal_density_method 'not measured'
_exptl_crystal_description stick
_exptl_crystal_F_000 816
_exptl_crystal_size_max 0.25
_exptl_crystal_size_mid 0.10
_exptl_crystal_size_min 0.10
_refine_ls_extinction_method none
_refine_ls_goodness_of_fit_ref 1.2396
_refine_ls_matrix_type full
_refine_ls_number_parameters 389
_refine_ls_number_reflns 3194
_refine_ls_number_restraints 0
_refine_ls_R_factor_all 0.0497
_refine_ls_R_factor_gt 0.0381
_refine_ls_shift/su_max 0.0014
_refine_ls_structure_factor_coef F
_refine_ls_weighting_details
;
     calc w1 = 1/[s^2^(Fo)]
;
_refine_ls_weighting_scheme calc
_refine_ls_wR_factor_ref 0.0363
_reflns_number_gt 3194
_reflns_number_total 12736
_reflns_threshold_expression >2sigma(I)
_cod_data_source_file cn5008sup1.cif
_cod_data_source_block I
_cod_depositor_comments
;
The following automatic conversions were performed:

'_symmetry_cell_setting' value 'Orthorhombic' changed to
'orthorhombic' according to
/home/saulius/struct/CIF-dictionaries/cif_core.dic dictionary named
'cif_core.dic' version 2.4.2 from 2011-04-26.

Automatic conversion script
Id: cif_fix_values 1891 2012-01-12 08:04:46Z andrius 
;
_cod_original_sg_symbol_H-M P2(1)2(1)2(1)
_cod_database_code 2019335

loop_
_symmetry_equiv_pos_as_xyz
'x, y, z'
'-x+1/2, -y, z+1/2'
'-x, y+1/2, -z+1/2'
'x+1/2, -y+1/2, -z'

loop_
_atom_site_aniso_label
_atom_site_aniso_U_11
_atom_site_aniso_U_22
_atom_site_aniso_U_33
_atom_site_aniso_U_12
_atom_site_aniso_U_13
_atom_site_aniso_U_23
O(31) 0.0273(9) 0.0244(9) 0.0200(7) -0.0009(7) 0.0043(6) 0.0005(6)
O(35) 0.0390(10) 0.0220(10) 0.0230(10) -0.0030(10) 0.0020(10) -0.0050(10)
O(17) 0.0570(10) 0.0290(10) 0.0240(10) 0.0070(10) 0.0050(10) -0.0060(10)
C(1) 0.0220(10) 0.0200(10) 0.0290(10) -0.0040(10) 0.0000(10) -0.0040(10)
C(2) 0.028(2) 0.0200(10) 0.0270(10) -0.0030(10) 0.0070(10) -0.0020(10)
C(3) 0.0270(10) 0.0190(10) 0.0200(10) -0.0030(10) 0.0030(10) -0.0010(10)
C(32) 0.031(2) 0.0340(10) 0.0250(10) 0.0020(10) 0.0010(10) 0.0030(10)
C(33) 0.033(2) 0.0230(10) 0.0370(10) 0.0050(10) 0.0050(10) 0.0010(10)
C(34) 0.038(2) 0.0220(10) 0.0310(10) 0.0000(10) 0.0090(10) -0.0070(10)
C(4) 0.0310(10) 0.0210(10) 0.0200(10) -0.0030(10) -0.0040(10) 0.0000(10)
C(5) 0.0250(10) 0.0220(10) 0.0200(10) -0.0040(10) -0.0030(10) -0.0010(10)
C(6) 0.0290(10) 0.0260(10) 0.0280(10) -0.0060(10) -0.0090(10) -0.0010(10)
C(7) 0.0250(10) 0.0240(10) 0.0300(10) -0.0010(10) -0.0070(10) 0.0020(10)
C(8) 0.0240(10) 0.0180(10) 0.0210(10) 0.0000(10) 0.0010(10) 0.0040(10)
C(9) 0.0230(10) 0.0180(10) 0.0180(10) -0.0020(10) 0.0000(10) 0.0000(10)
C(10) 0.0250(10) 0.0210(10) 0.0170(10) -0.0010(10) 0.0010(10) -0.0040(10)
C(11) 0.028(2) 0.0240(10) 0.0260(10) 0.0030(10) -0.0040(10) -0.0060(10)
C(12) 0.033(2) 0.0230(10) 0.0220(10) 0.0010(10) -0.0070(10) -0.0050(10)
C(13) 0.0300(10) 0.0200(10) 0.0200(10) 0.0030(10) 0.0020(10) 0.0000(10)
C(131) 0.053(2) 0.0250(10) 0.0240(10) 0.0060(10) 0.0080(10) 0.0030(10)
C(14) 0.0250(10) 0.0200(10) 0.0220(10) 0.0010(10) 0.0020(10) 0.0010(10)
C(15) 0.027(2) 0.0260(10) 0.0410(10) 0.0020(10) 0.0030(10) -0.0010(10)
C(16) 0.035(2) 0.0250(10) 0.0370(10) 0.0070(10) 0.0090(10) 0.0020(10)
C(17) 0.0370(10) 0.0210(10) 0.0230(10) 0.0050(10) 0.0050(10) -0.0010(10)
C(20) 0.036(2) 0.0220(10) 0.0210(10) 0.0000(10) -0.0020(10) -0.0020(10)
C(21) 0.039(2) 0.0230(10) 0.0350(10) -0.0040(10) 0.0040(10) -0.0020(10)
C(22) 0.036(2) 0.036(2) 0.054(2) 0.0040(10) -0.0080(10) -0.0120(10)

loop_
_atom_site_label
_atom_site_fract_x
_atom_site_fract_y
_atom_site_fract_z
_atom_site_U_iso_or_equiv
_atom_site_occupancy
O(31) 0.1968(2) 0.60840(10) -0.09950(10) 0.024 1
O(35) 0.1453(2) 0.63930(10) 0.02100(10) 0.028 1
O(17) 0.4866(3) 0.01260(10) -0.29970(10) 0.036 1
C(1) 0.0914(3) 0.4150(2) -0.08330(10) 0.024 1
C(2) 0.0478(3) 0.4901(2) -0.02860(10) 0.025 1
C(3) 0.1815(3) 0.5690(2) -0.03010(10) 0.022 1
C(32) 0.0476(3) 0.6596(2) -0.12160(10) 0.03 1
C(33) 0.0059(4) 0.7361(2) -0.06810(10) 0.031 1
C(34) -0.0056(4) 0.6934(2) 0.00590(10) 0.031 1
C(4) 0.3576(3) 0.5289(2) -0.01150(10) 0.024 1
C(5) 0.3976(3) 0.4347(2) -0.04500(10) 0.022 1
C(6) 0.5827(3) 0.4046(2) -0.03780(10) 0.027 1
C(7) 0.6110(3) 0.3012(2) -0.05650(10) 0.026 1
C(8) 0.5155(3) 0.27670(10) -0.12480(10) 0.021 1
C(9) 0.3198(3) 0.2888(2) -0.11290(10) 0.02 1
C(10) 0.2772(3) 0.3836(2) -0.07900(10) 0.021 1
C(11) 0.2180(3) 0.2667(2) -0.18110(10) 0.026 1
C(12) 0.2562(3) 0.1664(2) -0.20760(10) 0.026 1
C(13) 0.4499(3) 0.1509(2) -0.21890(10) 0.024 1
C(131) 0.5094(4) 0.2095(2) -0.28270(10) 0.034 1
C(14) 0.5471(3) 0.1762(2) -0.14970(10) 0.023 1
C(15) 0.7322(3) 0.1422(2) -0.16240(10) 0.031 1
C(16) 0.7111(4) 0.0557(2) -0.21180(10) 0.032 1
C(17) 0.5143(3) 0.0475(2) -0.22950(10) 0.027 1
C(20) 0.4317(3) -0.0204(2) -0.17740(10) 0.026 1
C(21) 0.2867(4) -0.0695(2) -0.18500(10) 0.033 1
C(22) 0.1629(4) -0.0706(2) -0.2464(2) 0.042 1
H(1A) 0.007(4) 0.356(2) -0.0740(10) 0.038(7) 1
H(1B) 0.053(3) 0.438(2) -0.1380(10) 0.026(6) 1
H(2A) 0.050(3) 0.461(2) 0.0230(10) 0.037(7) 1
H(2B) -0.082(4) 0.514(2) -0.0340(10) 0.041(8) 1
H(32A) -0.060(4) 0.614(2) -0.1280(10) 0.037(8) 1
H(32B) 0.077(4) 0.682(2) -0.1740(10) 0.041(8) 1
H(33A) -0.115(4) 0.767(2) -0.0830(10) 0.044(8) 1
H(33B) 0.114(4) 0.787(2) -0.0700(10) 0.038(8) 1
H(34A) -0.003(4) 0.746(2) 0.0470(10) 0.039(7) 1
H(34B) -0.119(4) 0.652(2) 0.009(2) 0.049(9) 1
H(4A) 0.370(3) 0.526(2) 0.0450(10) 0.040(8) 1
H(4B) 0.454(3) 0.579(2) -0.0280(10) 0.031(7) 1
H(6A) 0.636(3) 0.418(2) 0.0160(10) 0.036(7) 1
H(6B) 0.658(4) 0.447(2) -0.072(2) 0.051(9) 1
H(7A) 0.751(4) 0.289(2) -0.0600(10) 0.038(8) 1
H(7B) 0.558(3) 0.256(2) -0.0150(10) 0.029(7) 1
H(8) 0.555(3) 0.324(2) -0.1670(10) 0.021(6) 1
H(9) 0.280(3) 0.232(2) -0.0740(10) 0.028(7) 1
H(11A) 0.250(3) 0.316(2) -0.2240(10) 0.033(7) 1
H(11B) 0.077(4) 0.274(2) -0.1710(10) 0.031(7) 1
H(12A) 0.210(3) 0.119(2) -0.1690(10) 0.035(7) 1
H(12B) 0.186(3) 0.153(2) -0.2550(10) 0.032(7) 1
H(13A) 0.438(4) 0.190(2) -0.3280(10) 0.036(8) 1
H(13B) 0.641(4) 0.199(2) -0.298(2) 0.048(9) 1
H(13C) 0.492(4) 0.282(2) -0.2760(10) 0.039(8) 1
H(14) 0.488(3) 0.130(2) -0.1090(10) 0.018(6) 1
H(15A) 0.803(4) 0.131(2) -0.1150(10) 0.035(7) 1
H(15B) 0.807(4) 0.194(2) -0.188(2) 0.049(9) 1
H(16A) 0.752(4) -0.004(2) -0.1910(10) 0.041(8) 1
H(16B) 0.782(4) 0.063(2) -0.263(2) 0.047(8) 1
H(17) 0.575(4) 0.034(2) -0.330(2) 0.035(9) 1
H(20) 0.506(3) -0.031(2) -0.1290(10) 0.027(6) 1
H(21) 0.247(4) -0.114(2) -0.144(2) 0.052(9) 1
H(22A) 0.187(5) -0.018(2) -0.286(2) 0.070(10) 1
H(22B) 0.034(6) -0.055(3) -0.226(2) 0.080(10) 1
H(22C) 0.143(4) -0.140(3) -0.267(2) 0.070(10) 1

loop_
_atom_type_symbol
_atom_type_description
_atom_type_scat_dispersion_real
_atom_type_scat_dispersion_imag
_atom_type_scat_source
C C 0.0181 0.0091 'International Tables Vol C Tables 4.2.6.8 and 6.1.1.4'
H H 0.0000 0.0000 'International Tables Vol C Tables 4.2.6.8 and 6.1.1.4'
O O 0.0492 0.0322 'International Tables Vol C Tables 4.2.6.8 and 6.1.1.4'

loop_
_geom_angle_atom_site_label_1
_geom_angle_atom_site_label_2
_geom_angle_atom_site_label_3
_geom_angle_site_symmetry_1
_geom_angle_site_symmetry_2
_geom_angle_site_symmetry_3
_geom_angle
_geom_angle_publ_flag
C(3) O(31) C(32) 1_555 1_555 1_555 113.64(17) yes
C(3) O(35) C(34) 1_555 1_555 1_555 114.27(17) yes
C(17) O(17) H(17) 1_555 1_555 1_555 109.4(18) yes
C(2) C(1) C(10) 1_555 1_555 1_555 112.58(19) yes
C(2) C(1) H(1A) 1_555 1_555 1_555 108.0(14) yes
C(2) C(1) H(1B) 1_555 1_555 1_555 110.5(12) yes
C(10) C(1) H(1A) 1_555 1_555 1_555 109.7(14) yes
C(10) C(1) H(1B) 1_555 1_555 1_555 113.0(12) yes
H(1A) C(1) H(1B) 1_555 1_555 1_555 102.5(17) yes
C(1) C(2) C(3) 1_555 1_555 1_555 110.89(19) yes
C(1) C(2) H(2A) 1_555 1_555 1_555 109.5(14) yes
C(1) C(2) H(2B) 1_555 1_555 1_555 111.8(14) yes
C(3) C(2) H(2A) 1_555 1_555 1_555 107.5(14) yes
C(3) C(2) H(2B) 1_555 1_555 1_555 113.7(15) yes
H(2A) C(2) H(2B) 1_555 1_555 1_555 103.0(19) yes
O(31) C(3) O(35) 1_555 1_555 1_555 110.73(17) yes
O(31) C(3) C(2) 1_555 1_555 1_555 111.44(17) yes
O(31) C(3) C(4) 1_555 1_555 1_555 106.57(18) yes
O(35) C(3) C(2) 1_555 1_555 1_555 112.09(18) yes
O(35) C(3) C(4) 1_555 1_555 1_555 106.77(17) yes
C(2) C(3) C(4) 1_555 1_555 1_555 108.95(19) yes
O(31) C(32) C(33) 1_555 1_555 1_555 110.4(2) yes
O(31) C(32) H(32A) 1_555 1_555 1_555 110.9(15) yes
O(31) C(32) H(32B) 1_555 1_555 1_555 104.7(15) yes
C(33) C(32) H(32A) 1_555 1_555 1_555 110.3(15) yes
C(33) C(32) H(32B) 1_555 1_555 1_555 115.9(15) yes
H(32A) C(32) H(32B) 1_555 1_555 1_555 104(2) yes
C(32) C(33) C(34) 1_555 1_555 1_555 109.1(2) yes
C(32) C(33) H(33A) 1_555 1_555 1_555 108.2(15) yes
C(32) C(33) H(33B) 1_555 1_555 1_555 107.2(14) yes
C(34) C(33) H(33A) 1_555 1_555 1_555 110.3(15) yes
C(34) C(33) H(33B) 1_555 1_555 1_555 109.6(14) yes
H(33A) C(33) H(33B) 1_555 1_555 1_555 112.4(19) yes
O(35) C(34) C(33) 1_555 1_555 1_555 110.5(2) yes
O(35) C(34) H(34A) 1_555 1_555 1_555 102.8(15) yes
O(35) C(34) H(34B) 1_555 1_555 1_555 111.4(16) yes
C(33) C(34) H(34A) 1_555 1_555 1_555 111.7(14) yes
C(33) C(34) H(34B) 1_555 1_555 1_555 108.4(16) yes
H(34A) C(34) H(34B) 1_555 1_555 1_555 112(2) yes
C(3) C(4) C(5) 1_555 1_555 1_555 114.94(19) yes
C(3) C(4) H(4A) 1_555 1_555 1_555 108.8(14) yes
C(3) C(4) H(4B) 1_555 1_555 1_555 108.0(13) yes
C(5) C(4) H(4A) 1_555 1_555 1_555 111.1(14) yes
C(5) C(4) H(4B) 1_555 1_555 1_555 109.0(13) yes
H(4A) C(4) H(4B) 1_555 1_555 1_555 104.5(18) yes
C(4) C(5) C(6) 1_555 1_555 1_555 114.28(19) yes
C(4) C(5) C(10) 1_555 1_555 1_555 122.5(2) yes
C(6) C(5) C(10) 1_555 1_555 1_555 123.3(2) yes
C(5) C(6) C(7) 1_555 1_555 1_555 113.1(2) yes
C(5) C(6) H(6A) 1_555 1_555 1_555 112.9(13) yes
C(5) C(6) H(6B) 1_555 1_555 1_555 107.6(16) yes
C(7) C(6) H(6A) 1_555 1_555 1_555 108.6(13) yes
C(7) C(6) H(6B) 1_555 1_555 1_555 109.6(16) yes
H(6A) C(6) H(6B) 1_555 1_555 1_555 104.6(19) yes
C(6) C(7) C(8) 1_555 1_555 1_555 110.13(19) yes
C(6) C(7) H(7A) 1_555 1_555 1_555 108.0(14) yes
C(6) C(7) H(7B) 1_555 1_555 1_555 110.3(14) yes
C(8) C(7) H(7A) 1_555 1_555 1_555 112.8(14) yes
C(8) C(7) H(7B) 1_555 1_555 1_555 106.7(13) yes
H(7A) C(7) H(7B) 1_555 1_555 1_555 108.9(19) yes
C(7) C(8) C(9) 1_555 1_555 1_555 109.29(18) yes
C(7) C(8) C(14) 1_555 1_555 1_555 113.32(19) yes
C(7) C(8) H(8) 1_555 1_555 1_555 109.5(12) yes
C(9) C(8) C(14) 1_555 1_555 1_555 107.83(18) yes
C(9) C(8) H(8) 1_555 1_555 1_555 108.0(12) yes
C(14) C(8) H(8) 1_555 1_555 1_555 108.8(11) yes
C(8) C(9) C(10) 1_555 1_555 1_555 111.76(18) yes
C(8) C(9) C(11) 1_555 1_555 1_555 111.17(18) yes
C(8) C(9) H(9) 1_555 1_555 1_555 106.4(13) yes
C(10) C(9) C(11) 1_555 1_555 1_555 114.65(18) yes
C(10) C(9) H(9) 1_555 1_555 1_555 107.6(12) yes
C(11) C(9) H(9) 1_555 1_555 1_555 104.6(12) yes
C(1) C(10) C(5) 1_555 1_555 1_555 121.7(2) yes
C(1) C(10) C(9) 1_555 1_555 1_555 116.46(19) yes
C(5) C(10) C(9) 1_555 1_555 1_555 121.8(2) yes
C(9) C(11) H(11A) 1_555 1_555 1_555 111.1(13) yes
C(9) C(11) H(11B) 1_555 1_555 1_555 109.8(12) yes
H(11A) C(11) H(11B) 1_555 1_555 1_555 106.5(18) yes
C(13) C(12) H(12A) 1_555 1_555 1_555 109.6(14) yes
C(13) C(12) H(12B) 1_555 1_555 1_555 111.1(14) yes
H(12A) C(12) H(12B) 1_555 1_555 1_555 106.4(19) yes
C(12) C(13) C(131) 1_555 1_555 1_555 108.9(2) yes
C(12) C(13) C(14) 1_555 1_555 1_555 109.09(18) yes
C(131) C(13) C(14) 1_555 1_555 1_555 112.5(2) yes
C(13) C(131) H(13A) 1_555 1_555 1_555 109.5(15) yes
C(13) C(131) H(13B) 1_555 1_555 1_555 114.7(16) yes
C(13) C(131) H(13C) 1_555 1_555 1_555 113.5(14) yes
H(13A) C(131) H(13B) 1_555 1_555 1_555 105(2) yes
H(13A) C(131) H(13C) 1_555 1_555 1_555 107(2) yes
H(13B) C(131) H(13C) 1_555 1_555 1_555 107(2) yes
C(8) C(14) C(13) 1_555 1_555 1_555 113.54(19) yes
C(8) C(14) C(15) 1_555 1_555 1_555 119.7(2) yes
C(8) C(14) H(14) 1_555 1_555 1_555 106.5(11) yes
C(13) C(14) C(15) 1_555 1_555 1_555 104.55(19) yes
C(13) C(14) H(14) 1_555 1_555 1_555 103.9(11) yes
C(15) C(14) H(14) 1_555 1_555 1_555 107.6(12) yes
C(14) C(15) H(15A) 1_555 1_555 1_555 114.0(14) yes
C(14) C(15) H(15B) 1_555 1_555 1_555 111.2(17) yes
H(15A) C(15) H(15B) 1_555 1_555 1_555 102(2) yes
H(16A) C(16) H(16B) 1_555 1_555 1_555 105(2) yes
O(17) C(17) C(20) 1_555 1_555 1_555 107.92(19) yes
C(17) C(20) C(21) 1_555 1_555 1_555 128.5(2) yes
C(17) C(20) H(20) 1_555 1_555 1_555 113.8(13) yes
C(21) C(20) H(20) 1_555 1_555 1_555 117.7(13) yes
C(20) C(21) C(22) 1_555 1_555 1_555 128.9(3) yes
C(20) C(21) H(21) 1_555 1_555 1_555 119.2(17) yes
C(22) C(21) H(21) 1_555 1_555 1_555 112.0(16) yes
C(21) C(22) H(22A) 1_555 1_555 1_555 114.5(19) yes
C(21) C(22) H(22B) 1_555 1_555 1_555 108.4(19) yes
C(21) C(22) H(22C) 1_555 1_555 1_555 112.5(18) yes
H(22A) C(22) H(22B) 1_555 1_555 1_555 105(3) yes
H(22A) C(22) H(22C) 1_555 1_555 1_555 115(2) yes
H(22B) C(22) H(22C) 1_555 1_555 1_555 101(3) yes

loop_
_geom_bond_atom_site_label_1
_geom_bond_atom_site_label_2
_geom_bond_site_symmetry_1
_geom_bond_site_symmetry_2
_geom_bond_distance
_geom_bond_publ_flag
O(31) C(3) 1_555 1_555 1.419(2) yes
O(31) C(32) 1_555 1_555 1.425(3) yes
O(35) C(3) 1_555 1_555 1.414(3) yes
O(35) C(34) 1_555 1_555 1.425(3) yes
O(17) C(17) 1_555 1_555 1.422(3) yes
O(17) H(17) 1_555 1_555 0.93(3) yes
C(1) C(2) 1_555 1_555 1.520(3) yes
C(1) C(10) 1_555 1_555 1.505(3) yes
C(1) H(1A) 1_555 1_555 1.08(3) yes
C(1) H(1B) 1_555 1_555 1.12(2) yes
C(2) C(3) 1_555 1_555 1.527(3) yes
C(2) H(2A) 1_555 1_555 1.05(3) yes
C(2) H(2B) 1_555 1_555 1.06(3) yes
C(3) C(4) 1_555 1_555 1.516(3) yes
C(32) C(33) 1_555 1_555 1.515(3) yes
C(32) H(32A) 1_555 1_555 1.06(3) yes
C(32) H(32B) 1_555 1_555 1.06(3) yes
C(33) C(34) 1_555 1_555 1.515(3) yes
C(33) H(33A) 1_555 1_555 1.07(3) yes
C(33) H(33B) 1_555 1_555 1.11(3) yes
C(34) H(34A) 1_555 1_555 1.08(3) yes
C(34) H(34B) 1_555 1_555 1.05(3) yes
C(4) C(5) 1_555 1_555 1.515(3) yes
C(4) H(4A) 1_555 1_555 1.06(3) yes
C(4) H(4B) 1_555 1_555 1.07(3) yes
C(5) C(6) 1_555 1_555 1.498(3) yes
C(5) C(10) 1_555 1_555 1.342(3) yes
C(6) C(7) 1_555 1_555 1.530(3) yes
C(6) H(6A) 1_555 1_555 1.11(3) yes
C(6) H(6B) 1_555 1_555 1.06(3) yes
C(7) C(8) 1_555 1_555 1.518(3) yes
C(7) H(7A) 1_555 1_555 1.09(3) yes
C(7) H(7B) 1_555 1_555 1.09(2) yes
C(8) C(9) 1_555 1_555 1.537(3) yes
C(8) C(14) 1_555 1_555 1.527(3) yes
C(8) H(8) 1_555 1_555 1.09(2) yes
C(9) C(10) 1_555 1_555 1.529(3) yes
C(9) C(11) 1_555 1_555 1.532(3) yes
C(9) H(9) 1_555 1_555 1.14(3) yes
C(11) H(11A) 1_555 1_555 1.09(3) yes
C(11) H(11B) 1_555 1_555 1.11(3) yes
C(12) C(13) 1_555 1_555 1.527(4) yes
C(12) H(12A) 1_555 1_555 1.05(3) yes
C(12) H(12B) 1_555 1_555 1.05(3) yes
C(13) C(131) 1_555 1_555 1.529(3) yes
C(13) C(14) 1_555 1_555 1.539(3) yes
C(131) H(13A) 1_555 1_555 1.05(3) yes
C(131) H(13B) 1_555 1_555 1.07(3) yes
C(131) H(13C) 1_555 1_555 1.05(3) yes
C(14) C(15) 1_555 1_555 1.528(4) yes
C(14) H(14) 1_555 1_555 1.11(2) yes
C(15) H(15A) 1_555 1_555 1.05(3) yes
C(15) H(15B) 1_555 1_555 1.05(3) yes
C(16) H(16A) 1_555 1_555 0.99(3) yes
C(16) H(16B) 1_555 1_555 1.10(3) yes
C(17) C(20) 1_555 1_555 1.516(3) yes
C(20) C(21) 1_555 1_555 1.329(4) yes
C(20) H(20) 1_555 1_555 1.08(2) yes
C(21) C(22) 1_555 1_555 1.494(4) yes
C(21) H(21) 1_555 1_555 1.04(3) yes
C(22) H(22A) 1_555 1_555 1.07(3) yes
C(22) H(22B) 1_555 1_555 1.09(4) yes
C(22) H(22C) 1_555 1_555 1.08(4) yes
